data_4080737
loop_
_publ_author_name
'Wanniarachchi, Sarath'
'Hewage, Jeewantha S.'
'Lindeman, Sergey V.'
'Gardinier, James R.'

_publ_section_title
;
 Rhodium Complexes of a New Structurally Adaptive PNN-Pincer Type Ligand
;
_journal_issue 10
_journal_name_full Organometallics
_journal_page_first 2885
_journal_paper_doi 10.1021/om400151e
_journal_volume 32
_journal_year 2013
_chemical_formula_moiety 'C28 H24 N3 P'
_chemical_formula_sum 'C28 H24 N3 P'
_chemical_formula_weight 433.47
_chemical_name_systematic
;
 ? 
;
_space_group_crystal_system triclinic
_space_group_IT_number 2
_space_group_name_Hall '-P 1'
_space_group_name_H-M_alt 'P -1'
_symmetry_space_group_name_Hall '-P 1'
_symmetry_space_group_name_H-M 'P -1'
_atom_sites_solution_hydrogens geom
_atom_sites_solution_primary direct
_atom_sites_solution_secondary difmap
_audit_creation_date 2011-12-13
_audit_creation_method
;
  Olex2 1.1
  (compiled 2011.11.01 svn.r2039, GUI svn.r3906)
;
_cell_angle_alpha 72.002(3)
_cell_angle_beta 69.415(3)
_cell_angle_gamma 64.541(3)
_cell_formula_units_Z 2
_cell_length_a 9.8762(3)
_cell_length_b 10.5856(3)
_cell_length_c 12.9701(4)
_cell_measurement_reflns_used 31802
_cell_measurement_temperature 100.6
_cell_measurement_theta_max 29.3987
_cell_measurement_theta_min 3.3664
_cell_volume 1125.96(7)
_computing_cell_refinement
;
CrysAlisPro, Agilent Technologies,
Version 1.171.34.46 (release 25-11-2010 CrysAlis171 .NET)
(compiled Nov 25 2010,17:55:46)
;
_computing_data_collection
;
CrysAlisPro, Agilent Technologies,
Version 1.171.34.46 (release 25-11-2010 CrysAlis171 .NET)
(compiled Nov 25 2010,17:55:46)
;
_computing_data_reduction
;
CrysAlisPro, Agilent Technologies,
Version 1.171.34.46 (release 25-11-2010 CrysAlis171 .NET)
(compiled Nov 25 2010,17:55:46)
;
_computing_molecular_graphics
;
O. V. Dolomanov, L. J. Bourhis, R. J. Gildea, J. A. K. Howard and H. Puschmann,
OLEX2: a complete structure solution, refinement and analysis program.
J. Appl. Cryst. (2009). 42, 339-341.
;
_computing_publication_material
;
O. V. Dolomanov, L. J. Bourhis, R. J. Gildea, J. A. K. Howard and H. Puschmann,
OLEX2: a complete structure solution, refinement and analysis program.
J. Appl. Cryst. (2009). 42, 339-341.
;
_computing_structure_refinement
;
olex2.refine (L.J. Bourhis, O.V. Dolomanov, R.J. Gildea, J.A.K. Howard,
H. Puschmann, in preparation, 2011)
;
_computing_structure_solution 'SHELXS-97 (Sheldrick, 2008)'
_diffrn_ambient_temperature 100.6
_diffrn_detector_area_resol_mean 10.3756
_diffrn_measured_fraction_theta_full 0.998
_diffrn_measured_fraction_theta_max 0.958
_diffrn_measurement_details
;
  1 omega  -57.00   38.00   1.0000    8.0000
omega____ theta____ kappa____ phi______ frames
    -       11.5134  -37.0000  -90.0000 95

  2 omega  -13.00   82.00   1.0000    8.0000
omega____ theta____ kappa____ phi______ frames
    -       11.5134   37.0000   90.0000 95

  3 omega   -4.00   51.00   1.0000    8.0000
omega____ theta____ kappa____ phi______ frames
    -       11.5134  -98.0000  161.0000 55

  4 omega   11.00   42.00   1.0000    8.0000
omega____ theta____ kappa____ phi______ frames
    -       11.5134   77.0000 -120.0000 31

  5 omega  -11.00   28.00   1.0000    8.0000
omega____ theta____ kappa____ phi______ frames
    -      -11.6697  -98.0000  161.0000 39

  6 omega  -67.00   45.00   1.0000    8.0000
omega____ theta____ kappa____ phi______ frames
    -       11.5134  -77.0000   90.0000 112

  7 omega  -67.00   45.00   1.0000    8.0000
omega____ theta____ kappa____ phi______ frames
    -       11.5134  -77.0000 -120.0000 112

  8 omega  -22.00   90.00   1.0000    8.0000
omega____ theta____ kappa____ phi______ frames
    -       11.5134   77.0000 -180.0000 112

  9 omega  -21.00   53.00   1.0000    8.0000
omega____ theta____ kappa____ phi______ frames
    -       11.5134  -98.0000  -89.0000 74

 10 omega  -22.00   90.00   1.0000    8.0000
omega____ theta____ kappa____ phi______ frames
    -       11.5134   77.0000    0.0000 112

 11 omega  -21.00   53.00   1.0000    8.0000
omega____ theta____ kappa____ phi______ frames
    -       11.5134  -98.0000  -18.0000 74

 12 omega  -28.00   64.00   1.0000    8.0000
omega____ theta____ kappa____ phi______ frames
    -      -11.6697   37.0000 -180.0000 92

 13 omega  -53.00    0.00   1.0000    8.0000
omega____ theta____ kappa____ phi______ frames
    -      -11.6697   98.0000   18.0000 53

 14 omega  -15.00   88.00   1.0000    8.0000
omega____ theta____ kappa____ phi______ frames
    -       11.5134   37.0000  -60.0000 103

 15 omega  -67.00   45.00   1.0000    8.0000
omega____ theta____ kappa____ phi______ frames
    -       11.5134  -77.0000 -180.0000 112

 16 omega  -67.00   45.00   1.0000    8.0000
omega____ theta____ kappa____ phi______ frames
    -       11.5134  -77.0000    0.0000 112

 17 omega  -78.00  101.00   1.0000    8.0000
omega____ theta____ kappa____ phi______ frames
    -       11.5134    0.0000 -180.0000 179

 18 omega  -78.00  101.00   1.0000    8.0000
omega____ theta____ kappa____ phi______ frames
    -       11.5134    0.0000 -150.0000 179

 19 omega  -78.00  101.00   1.0000    8.0000
omega____ theta____ kappa____ phi______ frames
    -       11.5134    0.0000 -120.0000 179

 20 omega  -78.00    0.00   1.0000    8.0000
omega____ theta____ kappa____ phi______ frames
    -       11.5134    0.0000  -90.0000 78

 21 omega  -21.00   53.00   1.0000    8.0000
omega____ theta____ kappa____ phi______ frames
    -       11.5134  -98.0000  161.0000 74
;
_diffrn_measurement_device_type 'SuperNova, Dual, Cu at zero, Atlas'
_diffrn_measurement_method '\w scans'
_diffrn_orient_matrix_UB_11 -0.0348869000
_diffrn_orient_matrix_UB_12 0.0361831000
_diffrn_orient_matrix_UB_13 -0.0454725000
_diffrn_orient_matrix_UB_21 -0.0586810000
_diffrn_orient_matrix_UB_22 0.0503960000
_diffrn_orient_matrix_UB_23 0.0328588000
_diffrn_orient_matrix_UB_31 0.0458881000
_diffrn_orient_matrix_UB_32 0.0430993000
_diffrn_orient_matrix_UB_33 -0.0197090000
_diffrn_radiation_monochromator mirror
_diffrn_radiation_type 'Mo K\a'
_diffrn_radiation_wavelength 0.7107
_diffrn_reflns_av_R_equivalents 0.0271
_diffrn_reflns_av_unetI/netI 0.0132
_diffrn_reflns_limit_h_max 13
_diffrn_reflns_limit_h_min -13
_diffrn_reflns_limit_k_max 14
_diffrn_reflns_limit_k_min -14
_diffrn_reflns_limit_l_max 17
_diffrn_reflns_limit_l_min -17
_diffrn_reflns_number 63636
_diffrn_reflns_theta_full 25.00
_diffrn_reflns_theta_max 29.46
_diffrn_reflns_theta_min 3.37
_diffrn_source 'SuperNova (Mo) X-ray Source'
_exptl_absorpt_coefficient_mu 0.143
_exptl_absorpt_correction_T_max 1.00000
_exptl_absorpt_correction_T_min 0.85229
_exptl_absorpt_correction_type multi-scan
_exptl_absorpt_process_details
;
CrysAlisPro, Agilent Technologies,
Version 1.171.34.46 (release 25-11-2010 CrysAlis171 .NET)
(compiled Nov 25 2010,17:55:46)
Empirical absorption correction using spherical harmonics,
 implemented in SCALE3 ABSPACK scaling algorithm.
;
_exptl_crystal_colour colourless
_exptl_crystal_colour_primary colourless
_exptl_crystal_density_diffrn 1.279
_exptl_crystal_density_method 'not measured'
_exptl_crystal_description prism
_exptl_crystal_F_000 456
_exptl_crystal_size_max 0.3
_exptl_crystal_size_mid 0.28
_exptl_crystal_size_min 0.25
_refine_diff_density_max 0.405
_refine_diff_density_min -0.294
_refine_diff_density_rms 0.045
_refine_ls_extinction_method none
_refine_ls_goodness_of_fit_ref 1.069
_refine_ls_hydrogen_treatment mixed
_refine_ls_matrix_type full
_refine_ls_number_parameters 294
_refine_ls_number_reflns 6000
_refine_ls_number_restraints 0
_refine_ls_restrained_S_all 1.069
_refine_ls_R_factor_all 0.0391
_refine_ls_R_factor_gt 0.0354
_refine_ls_shift/su_max 0.000
_refine_ls_shift/su_mean 0.000
_refine_ls_structure_factor_coef Fsqd
_refine_ls_weighting_details 'calc w=1/[\s^2^(Fo^2^)+(0.0311P)^2^+0.6310P] where P=(Fo^2^+2Fc^2^)/3'
_refine_ls_weighting_scheme calc
_refine_ls_wR_factor_gt 0.0866
_refine_ls_wR_factor_ref 0.0894
_reflns_number_gt 5515
_reflns_number_total 6000
_reflns_threshold_expression >2sigma(I)
_cod_data_source_file om400151e_si_001.cif
_cod_data_source_block H(PNN)
_cod_original_cell_volume 1125.96(6)
_cod_database_code 4080737
_chemical_oxdiff_formula 'C28 H24 N3 P'
_reflns_odcompleteness_completeness 99.80
_reflns_odcompleteness_iscentric 1
_reflns_odcompleteness_theta 26.32

loop_
_space_group_symop_id
_space_group_symop_operation_xyz
1 'x, y, z'
2 '-x, -y, -z'

loop_
_atom_site_label
_atom_site_type_symbol
_atom_site_fract_x
_atom_site_fract_y
_atom_site_fract_z
_atom_site_U_iso_or_equiv
_atom_site_adp_type
_atom_site_occupancy
_atom_site_symmetry_multiplicity
_atom_site_calc_flag
_atom_site_refinement_flags
P1 P 0.34436(3) 0.25692(3) 0.08283(2) 0.01552(7) Uani 1 1 d .
N1 N 0.24104(12) 0.22202(10) 0.33415(8) 0.0211(2) Uani 1 1 d .
H1 H 0.2470(19) 0.1543(18) 0.3049(14) 0.032(4) Uiso 1 1 d .
N11 N 0.26019(12) -0.05628(11) 0.37169(8) 0.0240(2) Uani 1 1 d .
N12 N 0.22033(11) -0.04179(10) 0.48028(8) 0.01995(19) Uani 1 1 d .
C1 C 0.27550(13) 0.17822(12) 0.43841(9) 0.0192(2) Uani 1 1 d .
C2 C 0.26440(12) 0.05081(12) 0.51033(9) 0.0189(2) Uani 1 1 d .
C3 C 0.29915(13) 0.01088(12) 0.61385(9) 0.0214(2) Uani 1 1 d .
H3 H 0.2924 -0.0762 0.6608 0.026 Uiso 1 1 calc R
C4 C 0.34314(13) 0.09397(13) 0.65043(9) 0.0221(2) Uani 1 1 d .
C5 C 0.36118(13) 0.21688(13) 0.57690(10) 0.0226(2) Uani 1 1 d .
H5 H 0.3959 0.2737 0.5981 0.027 Uiso 1 1 calc R
C6 C 0.32905(13) 0.25694(12) 0.47342(10) 0.0219(2) Uani 1 1 d .
H6 H 0.3438 0.3404 0.4246 0.026 Uiso 1 1 calc R
C7 C 0.37130(15) 0.05272(15) 0.76523(10) 0.0282(3) Uani 1 1 d .
H7a H 0.2805 0.1088 0.8161 0.042 Uiso 1 1 calc R
H7b H 0.4625 0.0714 0.7605 0.042 Uiso 1 1 calc R
H7c H 0.3893 -0.0488 0.7937 0.042 Uiso 1 1 calc R
C11 C 0.21396(16) -0.15936(13) 0.37618(11) 0.0280(3) Uani 1 1 d .
H11 H 0.2263 -0.1933 0.3124 0.034 Uiso 1 1 calc R
C12 C 0.14491(16) -0.21183(14) 0.48640(11) 0.0293(3) Uani 1 1 d .
H12 H 0.1035 -0.2853 0.5110 0.035 Uiso 1 1 calc R
C13 C 0.15035(15) -0.13397(13) 0.55078(10) 0.0257(2) Uani 1 1 d .
H13 H 0.1124 -0.1427 0.6299 0.031 Uiso 1 1 calc R
C21 C 0.18439(12) 0.36401(11) 0.28130(9) 0.0169(2) Uani 1 1 d .
C22 C 0.21692(12) 0.39932(11) 0.16311(9) 0.01544(19) Uani 1 1 d .
C23 C 0.15479(12) 0.54169(11) 0.11272(9) 0.0180(2) Uani 1 1 d .
H23 H 0.1740 0.5660 0.0334 0.022 Uiso 1 1 calc R
C24 C 0.06574(13) 0.64860(12) 0.17558(10) 0.0212(2) Uani 1 1 d .
H24 H 0.0259 0.7448 0.1394 0.025 Uiso 1 1 calc R
C25 C 0.03532(13) 0.61366(12) 0.29176(10) 0.0218(2) Uani 1 1 d .
H25 H -0.0245 0.6862 0.3354 0.026 Uiso 1 1 calc R
C26 C 0.09246(13) 0.47279(12) 0.34386(10) 0.0210(2) Uani 1 1 d .
H26 H 0.0690 0.4494 0.4234 0.025 Uiso 1 1 calc R
C31 C 0.36204(12) 0.35715(11) -0.06130(9) 0.0167(2) Uani 1 1 d .
C32 C 0.26468(13) 0.38453(12) -0.12798(9) 0.0190(2) Uani 1 1 d .
H32 H 0.1825 0.3490 -0.0991 0.023 Uiso 1 1 calc R
C33 C 0.28680(14) 0.46337(13) -0.23637(10) 0.0225(2) Uani 1 1 d .
H33 H 0.2197 0.4813 -0.2810 0.027 Uiso 1 1 calc R
C34 C 0.40619(16) 0.51576(15) -0.27946(10) 0.0285(3) Uani 1 1 d .
H34 H 0.4206 0.5703 -0.3532 0.034 Uiso 1 1 calc R
C35 C 0.50486(16) 0.48816(17) -0.21426(11) 0.0333(3) Uani 1 1 d .
H35 H 0.5871 0.5237 -0.2436 0.040 Uiso 1 1 calc R
C36 C 0.48340(14) 0.40873(14) -0.10628(10) 0.0255(2) Uani 1 1 d .
H36 H 0.5521 0.3893 -0.0626 0.031 Uiso 1 1 calc R
C41 C 0.20760(13) 0.17450(11) 0.09675(8) 0.0168(2) Uani 1 1 d .
C42 C 0.26720(14) 0.03420(12) 0.08049(10) 0.0234(2) Uani 1 1 d .
H42 H 0.3762 -0.0157 0.0630 0.028 Uiso 1 1 calc R
C43 C 0.16881(16) -0.03308(14) 0.08965(12) 0.0294(3) Uani 1 1 d .
H43 H 0.2108 -0.1281 0.0774 0.035 Uiso 1 1 calc R
C44 C 0.00912(15) 0.03820(13) 0.11664(10) 0.0251(2) Uani 1 1 d .
H44 H -0.0581 -0.0082 0.1234 0.030 Uiso 1 1 calc R
C45 C -0.05204(14) 0.17732(12) 0.13378(9) 0.0213(2) Uani 1 1 d .
H45 H -0.1612 0.2262 0.1524 0.026 Uiso 1 1 calc R
C46 C 0.04669(13) 0.24496(12) 0.12370(9) 0.0192(2) Uani 1 1 d .
H46 H 0.0043 0.3403 0.1353 0.023 Uiso 1 1 calc R

loop_
_atom_site_aniso_label
_atom_site_aniso_U_11
_atom_site_aniso_U_22
_atom_site_aniso_U_33
_atom_site_aniso_U_23
_atom_site_aniso_U_13
_atom_site_aniso_U_12
P1 0.01581(13) 0.01499(13) 0.01455(13) -0.00207(9) -0.00335(9) -0.00535(10)
N1 0.0311(5) 0.0163(4) 0.0145(4) -0.0012(3) -0.0051(4) -0.0090(4)
N11 0.0287(5) 0.0224(5) 0.0190(5) -0.0040(4) -0.0032(4) -0.0097(4)
N12 0.0207(4) 0.0180(4) 0.0172(4) -0.0004(3) -0.0033(3) -0.0066(4)
C1 0.0188(5) 0.0196(5) 0.0146(5) -0.0027(4) -0.0011(4) -0.0056(4)
C2 0.0165(5) 0.0185(5) 0.0169(5) -0.0028(4) -0.0013(4) -0.0047(4)
C3 0.0174(5) 0.0205(5) 0.0182(5) 0.0007(4) -0.0035(4) -0.0034(4)
C4 0.0155(5) 0.0264(6) 0.0181(5) -0.0038(4) -0.0041(4) -0.0023(4)
C5 0.0184(5) 0.0257(6) 0.0223(5) -0.0066(4) -0.0039(4) -0.0062(4)
C6 0.0220(5) 0.0215(5) 0.0190(5) -0.0026(4) -0.0017(4) -0.0087(4)
C7 0.0250(6) 0.0357(7) 0.0217(6) -0.0017(5) -0.0099(5) -0.0082(5)
C11 0.0331(6) 0.0233(6) 0.0284(6) -0.0044(5) -0.0083(5) -0.0109(5)
C12 0.0323(6) 0.0224(6) 0.0333(7) 0.0018(5) -0.0102(5) -0.0133(5)
C13 0.0266(6) 0.0231(6) 0.0234(6) 0.0035(4) -0.0058(5) -0.0113(5)
C21 0.0173(5) 0.0166(5) 0.0171(5) -0.0024(4) -0.0031(4) -0.0079(4)
C22 0.0150(4) 0.0154(5) 0.0168(5) -0.0028(4) -0.0034(4) -0.0069(4)
C23 0.0182(5) 0.0165(5) 0.0207(5) -0.0005(4) -0.0069(4) -0.0078(4)
C24 0.0188(5) 0.0146(5) 0.0312(6) -0.0027(4) -0.0086(4) -0.0061(4)
C25 0.0165(5) 0.0202(5) 0.0301(6) -0.0116(4) -0.0027(4) -0.0056(4)
C26 0.0201(5) 0.0237(5) 0.0192(5) -0.0072(4) -0.0008(4) -0.0091(4)
C31 0.0163(5) 0.0180(5) 0.0151(4) -0.0029(4) -0.0025(4) -0.0067(4)
C32 0.0187(5) 0.0213(5) 0.0185(5) -0.0036(4) -0.0043(4) -0.0089(4)
C33 0.0245(5) 0.0255(6) 0.0187(5) -0.0032(4) -0.0079(4) -0.0088(5)
C34 0.0322(6) 0.0361(7) 0.0170(5) 0.0028(5) -0.0055(5) -0.0180(6)
C35 0.0324(7) 0.0496(8) 0.0241(6) 0.0064(6) -0.0067(5) -0.0297(6)
C36 0.0233(5) 0.0371(7) 0.0201(5) 0.0006(5) -0.0066(4) -0.0177(5)
C41 0.0205(5) 0.0158(5) 0.0134(4) -0.0013(4) -0.0029(4) -0.0081(4)
C42 0.0224(5) 0.0187(5) 0.0269(6) -0.0083(4) -0.0001(4) -0.0075(4)
C43 0.0319(6) 0.0214(6) 0.0364(7) -0.0126(5) 0.0003(5) -0.0130(5)
C44 0.0298(6) 0.0251(6) 0.0258(6) -0.0051(5) -0.0033(5) -0.0175(5)
C45 0.0212(5) 0.0220(5) 0.0206(5) -0.0015(4) -0.0046(4) -0.0100(4)
C46 0.0208(5) 0.0155(5) 0.0204(5) -0.0025(4) -0.0046(4) -0.0068(4)

loop_
_atom_type_symbol
_atom_type_description
_atom_type_scat_dispersion_real
_atom_type_scat_dispersion_imag
_atom_type_scat_source
C C 0.0033 0.0016 'International Tables Vol C Tables 4.2.6.8 and 6.1.1.4'
H H 0.0000 0.0000 'International Tables Vol C Tables 4.2.6.8 and 6.1.1.4'
N N 0.0061 0.0033 'International Tables Vol C Tables 4.2.6.8 and 6.1.1.4'
P P 0.1023 0.0942 'International Tables Vol C Tables 4.2.6.8 and 6.1.1.4'

loop_
_geom_angle_atom_site_label_1
_geom_angle_atom_site_label_2
_geom_angle_atom_site_label_3
_geom_angle
C22 P1 C41 100.31(5)
C31 P1 C22 101.45(5)
C31 P1 C41 102.36(5)
C1 N1 H1 115.9(11)
C21 N1 H1 119.3(11)
C21 N1 C1 124.38(10)
C11 N11 N12 104.61(10)
N11 N12 C2 120.99(9)
C13 N12 N11 111.53(10)
C13 N12 C2 127.21(10)
N1 C1 C2 121.74(10)
N1 C1 C6 121.11(10)
C6 C1 C2 117.09(10)
C1 C2 N12 121.88(10)
C3 C2 N12 117.99(10)
C3 C2 C1 120.12(11)
C2 C3 H3 118.9
C4 C3 C2 122.21(11)
C4 C3 H3 118.9
C3 C4 C5 117.59(11)
C3 C4 C7 121.20(11)
C5 C4 C7 121.21(11)
C4 C5 H5 119.6
C6 C5 C4 120.78(11)
C6 C5 H5 119.6
C1 C6 H6 119.0
C5 C6 C1 122.02(11)
C5 C6 H6 119.0
C4 C7 H7a 109.5
C4 C7 H7b 109.5
C4 C7 H7c 109.5
H7a C7 H7b 109.5
H7a C7 H7c 109.5
H7b C7 H7c 109.5
N11 C11 H11 124.1
N11 C11 C12 111.83(12)
C12 C11 H11 124.1
C11 C12 H12 127.6
C13 C12 C11 104.86(11)
C13 C12 H12 127.6
N12 C13 C12 107.17(11)
N12 C13 H13 126.4
C12 C13 H13 126.4
N1 C21 C22 119.89(10)
N1 C21 C26 121.04(10)
C26 C21 C22 119.05(10)
C21 C22 P1 118.34(8)
C23 C22 P1 123.02(8)
C23 C22 C21 118.60(10)
C22 C23 H23 119.1
C24 C23 C22 121.75(10)
C24 C23 H23 119.1
C23 C24 H24 120.3
C23 C24 C25 119.47(10)
C25 C24 H24 120.3
C24 C25 H25 120.1
C26 C25 C24 119.88(10)
C26 C25 H25 120.1
C21 C26 H26 119.4
C25 C26 C21 121.21(10)
C25 C26 H26 119.4
C32 C31 P1 125.05(8)
C32 C31 C36 118.56(10)
C36 C31 P1 116.39(8)
C31 C32 H32 119.7
C33 C32 C31 120.65(10)
C33 C32 H32 119.7
C32 C33 H33 119.9
C34 C33 C32 120.24(11)
C34 C33 H33 119.9
C33 C34 H34 120.2
C33 C34 C35 119.68(11)
C35 C34 H34 120.2
C34 C35 H35 119.9
C36 C35 C34 120.10(11)
C36 C35 H35 119.9
C31 C36 H36 119.6
C35 C36 C31 120.75(11)
C35 C36 H36 119.6
C42 C41 P1 118.33(8)
C42 C41 C46 118.52(10)
C46 C41 P1 123.15(8)
C41 C42 H42 119.7
C43 C42 C41 120.68(11)
C43 C42 H42 119.7
C42 C43 H43 119.9
C42 C43 C44 120.17(11)
C44 C43 H43 119.9
C43 C44 H44 120.1
C45 C44 C43 119.89(11)
C45 C44 H44 120.1
C44 C45 H45 120.1
C44 C45 C46 119.88(11)
C46 C45 H45 120.1
C41 C46 H46 119.6
C45 C46 C41 120.86(10)
C45 C46 H46 119.6

loop_
_geom_bond_atom_site_label_1
_geom_bond_atom_site_label_2
_geom_bond_distance
P1 C22 1.8324(11)
P1 C31 1.8316(11)
P1 C41 1.8337(11)
N1 H1 0.882(17)
N1 C1 1.4000(14)
N1 C21 1.3972(14)
N11 N12 1.3616(13)
N11 C11 1.3315(16)
N12 C2 1.4228(15)
N12 C13 1.3601(15)
C2 C1 1.4067(15)
C2 C3 1.3956(15)
C3 H3 0.9500
C3 C4 1.3853(17)
C4 C5 1.3954(17)
C4 C7 1.5066(16)
C5 H5 0.9500
C5 C6 1.3835(16)
C6 C1 1.4006(16)
C6 H6 0.9500
C7 H7a 0.9800
C7 H7b 0.9800
C7 H7c 0.9800
C11 H11 0.9500
C11 C12 1.4023(18)
C12 H12 0.9500
C12 C13 1.3691(19)
C13 H13 0.9500
C21 C26 1.4033(15)
C22 C21 1.4126(14)
C22 C23 1.3975(14)
C23 H23 0.9500
C24 C23 1.3890(16)
C24 H24 0.9500
C25 C24 1.3894(17)
C25 H25 0.9500
C26 C25 1.3859(16)
C26 H26 0.9500
C31 C32 1.3954(15)
C31 C36 1.3961(15)
C32 H32 0.9500
C32 C33 1.3914(15)
C33 H33 0.9500
C33 C34 1.3848(17)
C34 H34 0.9500
C34 C35 1.3900(18)
C35 H35 0.9500
C35 C36 1.3893(17)
C36 H36 0.9500
C41 C42 1.3968(15)
C41 C46 1.3984(15)
C42 H42 0.9500
C43 C42 1.3883(17)
C43 H43 0.9500
C44 C43 1.3897(18)
C44 H44 0.9500
C45 C44 1.3878(17)
C45 H45 0.9500
C46 C45 1.3905(15)
C46 H46 0.9500

loop_
_geom_hbond_atom_site_label_D
_geom_hbond_atom_site_label_H
_geom_hbond_atom_site_label_A
_geom_hbond_distance_DH
_geom_hbond_distance_HA
_geom_hbond_distance_DA
_geom_hbond_angle_DHA
N1 H1 N11 0.882(17) 2.091(17) 2.7660(14) 132.7(14)

loop_
_geom_torsion_atom_site_label_1
_geom_torsion_atom_site_label_2
_geom_torsion_atom_site_label_3
_geom_torsion_atom_site_label_4
_geom_torsion
P1 C22 C21 N1 -4.01(14)
P1 C22 C21 C26 177.28(8)
P1 C22 C23 C24 -176.25(8)
P1 C31 C32 C33 179.26(9)
P1 C31 C36 C35 -178.86(11)
P1 C41 C42 C43 -179.77(10)
P1 C41 C46 C45 -179.69(8)
N1 C21 C26 C25 -179.62(10)
N11 N12 C2 C1 33.28(16)
N11 N12 C2 C3 -145.81(11)
N11 N12 C13 C12 0.32(14)
N11 C11 C12 C13 0.28(15)
N12 N11 C11 C12 -0.09(14)
N12 C2 C1 N1 1.16(17)
N12 C2 C1 C6 -176.18(10)
N12 C2 C3 C4 180.00(10)
C1 N1 C21 C22 151.59(11)
C1 N1 C21 C26 -29.73(17)
C1 C2 C3 C4 0.89(17)
C2 N12 C13 C12 -173.61(11)
C2 C3 C4 C5 -3.82(17)
C2 C3 C4 C7 176.50(11)
C3 C2 C1 N1 -179.76(10)
C3 C2 C1 C6 2.89(16)
C3 C4 C5 C6 2.93(17)
C4 C5 C6 C1 0.88(18)
C5 C6 C1 N1 178.85(11)
C5 C6 C1 C2 -3.78(17)
C7 C4 C5 C6 -177.38(11)
C11 N11 N12 C2 174.22(10)
C11 N11 N12 C13 -0.14(13)
C11 C12 C13 N12 -0.35(14)
C13 N12 C2 C1 -153.31(11)
C13 N12 C2 C3 27.60(17)
C21 N1 C1 C2 150.96(11)
C21 N1 C1 C6 -31.80(17)
C21 C22 C23 C24 1.55(16)
C21 C26 C25 C24 1.60(17)
C22 P1 C31 C32 -90.58(10)
C22 P1 C31 C36 89.62(10)
C22 P1 C41 C42 -158.61(9)
C22 P1 C41 C46 20.87(10)
C22 C21 C26 C25 -0.93(16)
C23 C22 C21 N1 178.08(10)
C23 C22 C21 C26 -0.63(15)
C25 C24 C23 C22 -0.91(16)
C26 C25 C24 C23 -0.68(17)
C31 P1 C22 C21 -175.59(8)
C31 P1 C22 C23 2.22(10)
C31 P1 C41 C42 97.13(9)
C31 P1 C41 C46 -83.39(10)
C31 C32 C33 C34 0.00(18)
C32 C31 C36 C35 1.33(19)
C32 C33 C34 C35 0.6(2)
C33 C34 C35 C36 -0.2(2)
C34 C35 C36 C31 -0.8(2)
C36 C31 C32 C33 -0.94(17)
C41 P1 C22 C21 79.42(9)
C41 P1 C22 C23 -102.78(9)
C41 P1 C31 C32 12.79(11)
C41 P1 C31 C36 -167.01(9)
C41 C46 C45 C44 -0.20(17)
C42 C41 C46 C45 -0.21(16)
C44 C43 C42 C41 -0.8(2)
C45 C44 C43 C42 0.4(2)
C46 C41 C42 C43 0.73(17)
C46 C45 C44 C43 0.10(18)
